data_7114971
loop_
_publ_author_name
'Papaefstathiou, Giannis S.'
'Kipp, Alex J.'
'MacGillivray, Leonard R.'

_publ_section_title
;
 Exploiting modularity in template-controlled synthesis: a new linear
 template to direct reactivity within discrete hydrogen-bonded molecular
 assemblies in the solid state
;
_journal_issue 23
_journal_name_full 'Chemical Communications'
_journal_page_first 2462
_journal_paper_doi 10.1039/b106584j
_journal_year 2001
_chemical_formula_sum 'C24 H18 N2 O4'
_chemical_formula_weight 398.42
_chemical_name_systematic
; 
? 
;
_space_group_IT_number 14
_symmetry_cell_setting monoclinic
_symmetry_space_group_name_Hall '-P 2ybc'
_symmetry_space_group_name_H-M 'P 1 21/c 1'
_atom_sites_solution_hydrogens geom
_atom_sites_solution_primary direct
_atom_sites_solution_secondary difmap
_audit_creation_method SHELXL
_cell_angle_alpha 90.00
_cell_angle_beta 98.070(3)
_cell_angle_gamma 90.00
_cell_formula_units_Z 4
_cell_length_a 7.3027(10)
_cell_length_b 23.187(3)
_cell_length_c 11.4249(10)
_cell_measurement_temperature 173(2)
_cell_volume 1915.4(4)
_computing_structure_refinement 'SHELXL-93 (Sheldrick, 1993)'
_computing_structure_solution 'SHELXS-86 (Sheldrick, 1990)'
_diffrn_ambient_temperature 173(2)
_diffrn_radiation_monochromator graphite
_diffrn_radiation_source 'fine-focus sealed tube'
_diffrn_radiation_type MoK\a
_diffrn_radiation_wavelength 0.71070
_diffrn_reflns_av_R_equivalents 0.0104
_diffrn_reflns_av_sigmaI/netI 0.0203
_diffrn_reflns_limit_h_max 10
_diffrn_reflns_limit_h_min -10
_diffrn_reflns_limit_k_max 32
_diffrn_reflns_limit_k_min 0
_diffrn_reflns_limit_l_max 16
_diffrn_reflns_limit_l_min -16
_diffrn_reflns_number 4981
_diffrn_reflns_theta_max 22.50
_diffrn_reflns_theta_min 1.76
_exptl_absorpt_coefficient_mu 0.093
_exptl_crystal_density_diffrn 1.38
_exptl_crystal_F_000 808
_exptl_crystal_size_max 0.35
_exptl_crystal_size_mid 0.20
_exptl_crystal_size_min 0.20
_refine_diff_density_max 0.154
_refine_diff_density_min -0.227
_refine_diff_density_rms 0.058
_refine_ls_extinction_method none
_refine_ls_goodness_of_fit_all 0.979
_refine_ls_goodness_of_fit_obs 0.878
_refine_ls_matrix_type full
_refine_ls_number_parameters 273
_refine_ls_number_reflns 2447
_refine_ls_number_restraints 0
_refine_ls_restrained_S_all 0.989
_refine_ls_restrained_S_obs 0.878
_refine_ls_R_factor_all 0.0353
_refine_ls_R_factor_obs 0.0307
_refine_ls_shift/esd_max 0.000
_refine_ls_shift/esd_mean 0.000
_refine_ls_structure_factor_coef Fsqd
_refine_ls_weighting_details 'w=1/[\s^2^(Fo^2^)+(0.0698P)^2^+0.6253P] where P=(Fo^2^+2Fc^2^)/3'
_refine_ls_weighting_scheme calc
_refine_ls_wR_factor_all 0.0995
_refine_ls_wR_factor_obs 0.0849
_reflns_number_observed 2325
_reflns_number_total 2500
_reflns_observed_criterion >2sigma(I)
_cod_data_source_file b106584j.txt
_cod_data_source_block mcg11
_cod_depositor_comments
;
The following automatic conversions were performed:

'_refine_ls_weighting_scheme' value 'calc
w=1/[\s^2^(Fo^2^)+(0.0698P)^2^+0.6253P] where P=(Fo^2^+2Fc^2^)/3' was
changed to 'calc'. New tag '_refine_ls_weighting_details' was
created. The value of the new tag was set to
'w=1/[\s^2^(Fo^2^)+(0.0698P)^2^+0.6253P] where P=(Fo^2^+2Fc^2^)/3'.

Automatic conversion script
Id: cif_fix_values 3143 2015-03-26 13:38:13Z robertas 
;
_cod_original_sg_symbol_H-M P21/c
_cod_database_code 7114971

loop_
_symmetry_equiv_pos_as_xyz
'x, y, z'
'-x, y+1/2, -z+1/2'
'-x, -y, -z'
'x, -y-1/2, z-1/2'

loop_
_atom_site_aniso_label
_atom_site_aniso_U_11
_atom_site_aniso_U_22
_atom_site_aniso_U_33
_atom_site_aniso_U_23
_atom_site_aniso_U_13
_atom_site_aniso_U_12
O1 0.0469(7) 0.0371(7) 0.0237(6) -0.0016(5) 0.0019(5) -0.0163(6)
O2 0.0353(7) 0.0363(7) 0.0218(7) -0.0025(5) 0.0059(5) -0.0046(5)
O3 0.0434(7) 0.0219(6) 0.0240(6) 0.0018(5) 0.0053(5) 0.0005(5)
O4 0.0457(7) 0.0301(7) 0.0234(7) 0.0016(5) -0.0027(5) 0.0017(5)
N1 0.0318(7) 0.0326(8) 0.0231(8) -0.0001(6) 0.0024(6) 0.0000(6)
N2 0.0321(7) 0.0270(7) 0.0234(7) -0.0008(6) 0.0061(6) 0.0040(6)
C1 0.0294(9) 0.0242(8) 0.0190(8) -0.0049(6) 0.0035(7) 0.0026(7)
C2 0.0291(9) 0.0216(8) 0.0200(8) -0.0037(6) 0.0060(6) 0.0033(6)
C3 0.0289(9) 0.0239(8) 0.0218(8) -0.0034(6) 0.0047(7) 0.0035(7)
C4 0.0289(9) 0.0313(9) 0.0325(9) 0.0001(8) 0.0008(7) 0.0033(7)
C5 0.0291(9) 0.0363(10) 0.0415(11) -0.0019(8) 0.0066(8) -0.0059(7)
C6 0.0397(10) 0.0272(9) 0.0344(10) 0.0023(7) 0.0123(8) -0.0026(7)
C7 0.0349(9) 0.0215(8) 0.0239(9) -0.0011(7) 0.0081(7) 0.0029(7)
C8 0.0470(11) 0.0244(9) 0.0247(9) 0.0030(7) 0.0065(8) 0.0035(8)
C9 0.0423(10) 0.0301(9) 0.0249(9) 0.0015(7) -0.0032(7) 0.0095(8)
C10 0.0306(9) 0.0325(9) 0.0258(9) -0.0058(7) -0.0003(7) 0.0031(7)
C11 0.0245(8) 0.0292(9) 0.0234(10) -0.0031(7) 0.0009(7) 0.0008(7)
C12 0.0259(8) 0.0256(9) 0.0238(9) -0.0016(7) 0.0028(7) 0.0041(7)
C13 0.0367(9) 0.0413(11) 0.0232(9) -0.0014(8) 0.0027(7) -0.0013(8)
C14 0.0378(10) 0.0389(10) 0.0325(10) -0.0082(8) 0.0006(8) -0.0034(8)
C15 0.0379(10) 0.0329(10) 0.0403(11) -0.0016(8) 0.0043(8) -0.0052(8)
C16 0.0330(9) 0.0343(10) 0.0286(9) 0.0025(7) 0.0066(7) -0.0003(7)
C17 0.0238(8) 0.0303(9) 0.0249(9) 0.0018(7) 0.0039(7) 0.0037(7)
C18 0.0312(9) 0.0266(9) 0.0278(9) 0.0025(7) 0.0065(7) 0.0022(7)
C19 0.0310(9) 0.0260(9) 0.0279(9) 0.0018(7) 0.0060(7) 0.0016(7)
C20 0.0272(8) 0.0269(9) 0.0242(9) 0.0031(7) 0.0060(6) 0.0067(7)
C21 0.0431(10) 0.0305(9) 0.0273(9) 0.0031(7) 0.0078(7) 0.0024(8)
C22 0.0419(10) 0.0267(9) 0.0378(11) -0.0017(8) 0.0085(8) 0.0002(7)
C23 0.0378(9) 0.0309(9) 0.0316(9) -0.0084(7) 0.0074(7) 0.0023(7)
C24 0.0371(9) 0.0345(9) 0.0237(9) -0.0006(8) 0.0078(7) 0.0055(8)

loop_
_atom_site_label
_atom_site_type_symbol
_atom_site_fract_x
_atom_site_fract_y
_atom_site_fract_z
_atom_site_U_iso_or_equiv
_atom_site_thermal_displace_type
_atom_site_occupancy
_atom_site_calc_flag
_atom_site_refinement_flags
O1 O 0.6343(2) 0.41107(5) 0.90465(9) 0.0362(3) Uani 1 d .
H1 H 0.6818(22) 0.4355(4) 0.8637(2) 0.043 Uiso 1 calc R
O2 O 0.54355(15) 0.36955(5) 0.72828(9) 0.0309(3) Uani 1 d .
O3 O 0.2170(2) 0.42691(4) 0.78776(9) 0.0297(3) Uani 1 d .
H3 H 0.2344(23) 0.4555(2) 0.74564(9) 0.036 Uiso 1 calc R
O4 O 0.1116(2) 0.38604(5) 0.61342(9) 0.0338(3) Uani 1 d .
N1 N 0.7898(2) 0.50566(6) 0.83146(11) 0.0293(3) Uani 1 d .
N2 N 0.6959(2) 0.47637(5) 0.30559(11) 0.0273(3) Uani 1 d .
C1 C 0.4659(2) 0.32519(6) 0.90290(13) 0.0242(4) Uani 1 d .
C2 C 0.2800(2) 0.30441(6) 0.87450(13) 0.0234(4) Uani 1 d .
C3 C 0.1408(2) 0.32833(6) 0.78660(13) 0.0248(4) Uani 1 d .
C4 C -0.0297(2) 0.30259(7) 0.76379(14) 0.0312(4) Uani 1 d .
H4 H -0.1182(2) 0.31783(7) 0.70277(14) 0.037 Uiso 1 calc R
C5 C -0.0774(2) 0.25463(7) 0.8274(2) 0.0355(4) Uani 1 d .
H5 H -0.1968(2) 0.23790(7) 0.8100(2) 0.043 Uiso 1 calc R
C6 C 0.0482(2) 0.23221(7) 0.91428(15) 0.0331(4) Uani 1 d .
H6 H 0.0147(2) 0.20034(7) 0.95905(15) 0.040 Uiso 1 calc R
C7 C 0.2282(2) 0.25566(6) 0.93905(13) 0.0264(4) Uani 1 d .
C8 C 0.3577(2) 0.23043(7) 1.02875(14) 0.0319(4) Uani 1 d .
H8 H 0.3220(2) 0.19817(7) 1.07158(14) 0.038 Uiso 1 calc R
C9 C 0.5312(2) 0.25167(7) 1.05408(14) 0.0332(4) Uani 1 d .
H9 H 0.6164(2) 0.23443(7) 1.11443(14) 0.040 Uiso 1 calc R
C10 C 0.5848(2) 0.29917(7) 0.99112(13) 0.0300(4) Uani 1 d .
H10 H 0.7069(2) 0.31381(7) 1.00995(13) 0.036 Uiso 1 calc R
C11 C 0.5477(2) 0.37142(7) 0.83471(13) 0.0259(4) Uani 1 d .
C12 C 0.1593(2) 0.38307(6) 0.71955(13) 0.0252(4) Uani 1 d .
C13 C 0.8341(2) 0.54021(7) 0.92479(14) 0.0339(4) Uani 1 d .
H13 H 0.8149(2) 0.52637(7) 1.00038(14) 0.041 Uiso 1 calc R
C14 C 0.9058(2) 0.59466(8) 0.91739(15) 0.0368(4) Uani 1 d .
H14 H 0.9366(2) 0.61773(8) 0.98604(15) 0.044 Uiso 1 calc R
C15 C 0.9318(2) 0.61491(8) 0.8067(2) 0.0371(4) Uani 1 d .
H15 H 0.9810(2) 0.65236(8) 0.7982(2) 0.045 Uiso 1 calc R
C16 C 0.8857(2) 0.58028(7) 0.70932(15) 0.0318(4) Uani 1 d .
H16 H 0.9024(2) 0.59371(7) 0.63297(15) 0.038 Uiso 1 calc R
C17 C 0.8143(2) 0.52527(7) 0.72334(13) 0.0263(4) Uani 1 d .
C18 C 0.7578(2) 0.48532(7) 0.62610(14) 0.0283(4) Uani 1 d .
H18 H 0.7165(2) 0.44826(7) 0.64637(14) 0.034 Uiso 1 calc R
C19 C 0.7589(2) 0.49600(7) 0.51190(14) 0.0281(4) Uani 1 d .
H19 H 0.8050(2) 0.53232(7) 0.49098(14) 0.034 Uiso 1 calc R
C20 C 0.6942(2) 0.45597(6) 0.41617(13) 0.0259(4) Uani 1 d .
C21 C 0.6292(2) 0.40053(7) 0.43432(15) 0.0333(4) Uani 1 d .
H21 H 0.6303(2) 0.38617(7) 0.51229(15) 0.040 Uiso 1 calc R
C22 C 0.5636(2) 0.36681(7) 0.33836(15) 0.0352(4) Uani 1 d .
H22 H 0.5179(2) 0.32916(7) 0.34964(15) 0.042 Uiso 1 calc R
C23 C 0.5647(2) 0.38810(7) 0.22568(15) 0.0332(4) Uani 1 d .
H23 H 0.5201(2) 0.36553(7) 0.15828(15) 0.040 Uiso 1 calc R
C24 C 0.6319(2) 0.44269(7) 0.21351(14) 0.0314(4) Uani 1 d .
H24 H 0.6331(2) 0.45735(7) 0.13598(14) 0.038 Uiso 1 calc R

loop_
_atom_type_symbol
_atom_type_description
_atom_type_scat_dispersion_real
_atom_type_scat_dispersion_imag
_atom_type_scat_source
C C 0.0033 0.0016 'International Tables Vol C Tables 4.2.6.8 and 6.1.1.4'
H H 0.0000 0.0000 'International Tables Vol C Tables 4.2.6.8 and 6.1.1.4'
N N 0.0061 0.0033 'International Tables Vol C Tables 4.2.6.8 and 6.1.1.4'
O O 0.0106 0.0060 'International Tables Vol C Tables 4.2.6.8 and 6.1.1.4'

loop_
_geom_angle_atom_site_label_1
_geom_angle_atom_site_label_2
_geom_angle_atom_site_label_3
_geom_angle
C13 N1 C17 118.63(14)
C24 N2 C20 118.83(13)
C10 C1 C2 119.95(14)
C10 C1 C11 116.00(14)
C2 C1 C11 123.84(13)
C7 C2 C3 116.98(14)
C7 C2 C1 117.36(13)
C3 C2 C1 125.66(14)
C4 C3 C2 119.93(14)
C4 C3 C12 114.55(13)
C2 C3 C12 125.39(14)
C3 C4 C5 122.17(15)
C6 C5 C4 119.5(2)
C5 C6 C7 120.9(2)
C6 C7 C8 119.51(14)
C6 C7 C2 120.44(14)
C8 C7 C2 120.05(15)
C9 C8 C7 120.91(15)
C8 C9 C10 119.85(15)
C1 C10 C9 121.9(2)
O2 C11 O1 125.06(14)
O2 C11 C1 122.69(14)
O1 C11 C1 112.08(13)
O4 C12 O3 124.82(14)
O4 C12 C3 121.61(14)
O3 C12 C3 113.36(13)
N1 C13 C14 123.6(2)
C13 C14 C15 118.0(2)
C16 C15 C14 119.4(2)
C15 C16 C17 119.59(15)
N1 C17 C16 120.80(14)
N1 C17 C18 114.97(13)
C16 C17 C18 124.22(14)
C19 C18 C17 126.05(15)
C18 C19 C20 124.79(15)
N2 C20 C21 120.62(14)
N2 C20 C19 115.68(13)
C21 C20 C19 123.68(14)
C22 C21 C20 119.49(15)
C21 C22 C23 119.5(2)
C24 C23 C22 118.3(2)
N2 C24 C23 123.25(15)

loop_
_geom_bond_atom_site_label_1
_geom_bond_atom_site_label_2
_geom_bond_distance
O1 C11 1.320(2)
O2 C11 1.213(2)
O3 C12 1.314(2)
O4 C12 1.216(2)
N1 C13 1.337(2)
N1 C17 1.352(2)
N2 C24 1.340(2)
N2 C20 1.351(2)
C1 C10 1.374(2)
C1 C2 1.434(2)
C1 C11 1.498(2)
C2 C7 1.429(2)
C2 C3 1.436(2)
C3 C4 1.372(2)
C3 C12 1.498(2)
C4 C5 1.399(2)
C5 C6 1.356(2)
C6 C7 1.414(2)
C7 C8 1.420(2)
C8 C9 1.352(2)
C9 C10 1.401(2)
C13 C14 1.374(3)
C14 C15 1.387(2)
C15 C16 1.375(2)
C16 C17 1.396(2)
C17 C18 1.461(2)
C18 C19 1.329(2)
C19 C20 1.461(2)
C20 C21 1.396(2)
C21 C22 1.377(2)
C22 C23 1.380(2)
C23 C24 1.372(2)
